data_2209390
loop_
_publ_author_name
'Xue-Dong Liu'
'Qing-Xiao Tong'
'Ruji Wang'
'Fushi Zhang'

_publ_section_title
;5,5'-Dimethyl-4,4'-(3,3,4,4,5,5-hexafluorocyclopentene-1,2-diyl)bis(thiophene-2-carboxylic
 acid) acetone 0.25-solvate
;
_journal_coeditor_code BI2015
_journal_issue 7
_journal_name_full 'Acta Crystallographica Section E'
_journal_page_first o3038
_journal_page_last o3039
_journal_paper_doi 10.1107/S1600536806023609
_journal_volume 62
_journal_year 2006
_chemical_formula_iupac 'C17 H10 F6 O4 S2, 0.25C3 H6 O'
_chemical_formula_moiety 'C17 H10 F6 O4 S2, 0.25C3 H6 O'
_chemical_formula_sum 'C17.75 H11.5 F6 O4.25 S2'
_chemical_formula_weight 470.89
_chemical_name_systematic
;5,5'-Dimethyl-4,4'-(3,3,4,4,5,5-hexafluorocyclopentene-1,2-diyl)bis(thiophene-
2-carboxylic
 acid) acetone 0.25-solvate
;
_space_group_IT_number 2
_symmetry_cell_setting triclinic
_symmetry_space_group_name_Hall '-P 1'
_symmetry_space_group_name_H-M 'P -1'
_atom_sites_solution_hydrogens geom
_atom_sites_solution_primary direct
_atom_sites_solution_secondary difmap
_audit_creation_method SHELXL-97
_cell_angle_alpha 68.855(8)
_cell_angle_beta 84.902(9)
_cell_angle_gamma 75.965(10)
_cell_formula_units_Z 4
_cell_length_a 8.8885(11)
_cell_length_b 15.1907(17)
_cell_length_c 16.734(2)
_cell_measurement_reflns_used 59
_cell_measurement_temperature 295(2)
_cell_measurement_theta_max 12.58
_cell_measurement_theta_min 2.61
_cell_volume 2044.4(4)
_computing_cell_refinement XSCANS
_computing_data_collection 'XSCANS (Bruker, 1997)'
_computing_data_reduction XSCANS
_computing_molecular_graphics SHELXTL
_computing_publication_material SHELXTL
_computing_structure_refinement SHELXTL
_computing_structure_solution 'SHELXTL (Bruker, 1997)'
_diffrn_ambient_temperature 295(2)
_diffrn_measured_fraction_theta_full 0.968
_diffrn_measured_fraction_theta_max 0.968
_diffrn_measurement_device_type 'Bruker P4'
_diffrn_measurement_method \w
_diffrn_radiation_monochromator graphite
_diffrn_radiation_source 'fine-focus sealed tube'
_diffrn_radiation_type MoK\a
_diffrn_radiation_wavelength 0.71073
_diffrn_reflns_av_R_equivalents 0.0258
_diffrn_reflns_av_sigmaI/netI 0.0526
_diffrn_reflns_limit_h_max 10
_diffrn_reflns_limit_h_min 0
_diffrn_reflns_limit_k_max 16
_diffrn_reflns_limit_k_min -16
_diffrn_reflns_limit_l_max 19
_diffrn_reflns_limit_l_min -19
_diffrn_reflns_number 7484
_diffrn_reflns_theta_full 25.00
_diffrn_reflns_theta_max 25.00
_diffrn_reflns_theta_min 2.29
_diffrn_standards_decay_% 0
_diffrn_standards_interval_count 97
_diffrn_standards_number 3
_exptl_absorpt_coefficient_mu 0.337
_exptl_absorpt_correction_type none
_exptl_crystal_colour colorless
_exptl_crystal_density_diffrn 1.530
_exptl_crystal_density_method 'not measured'
_exptl_crystal_description prism
_exptl_crystal_F_000 952
_exptl_crystal_size_max 0.5
_exptl_crystal_size_mid 0.3
_exptl_crystal_size_min 0.2
_refine_diff_density_max 0.624
_refine_diff_density_min -0.327
_refine_ls_extinction_method none
_refine_ls_goodness_of_fit_ref 1.020
_refine_ls_hydrogen_treatment constr
_refine_ls_matrix_type full
_refine_ls_number_parameters 570
_refine_ls_number_reflns 6969
_refine_ls_number_restraints 10
_refine_ls_restrained_S_all 1.026
_refine_ls_R_factor_all 0.1016
_refine_ls_R_factor_gt 0.0597
_refine_ls_shift/su_max 0.003
_refine_ls_shift/su_mean 0.000
_refine_ls_structure_factor_coef Fsqd
_refine_ls_weighting_details 'calc w=1/[\s^2^(Fo^2^)+(0.001P)^2^+4.0P] where P=(Fo^2^+2Fc^2^)/3'
_refine_ls_weighting_scheme calc
_refine_ls_wR_factor_gt 0.1270
_refine_ls_wR_factor_ref 0.1487
_reflns_number_gt 3915
_reflns_number_total 6969
_reflns_threshold_expression I>2\s(I)
_cod_data_source_file bi2015.cif
_cod_data_source_block I
_cod_depositor_comments
;
The following automatic conversions were performed:
'_geom_hbond_publ_flag' value 'Y' changed to 'y' according to
'/home/saulius/struct/CIF-dictionaries/cif_core.dic' dictionary named
'cif_core.dic' version 2.4.1 from 2010-06-29 (4 times).

Automatic conversion script
Id: cif_fix_enum 1527 2010-12-29 10:47:43Z saulius 

The following automatic conversions were performed:

'_geom_hbond_publ_flag' value 'Y' changed to 'y' according to
/home/saulius/struct/CIF-dictionaries/cif_core.dic dictionary named
'cif_core.dic' version 2.4.1 from 2010-06-29 (4 times).

Automatic conversion script
Id: cif_fix_values 1715 2011-07-08 13:25:40Z adriana 
;
_cod_original_cell_volume 2044.5(4)
_cod_database_code 2209390
_cod_database_fobs_code 2209390

loop_
_symmetry_equiv_pos_as_xyz
'x, y, z'
'-x, -y, -z'

loop_
_atom_site_type_symbol
_atom_site_label
_atom_site_fract_x
_atom_site_fract_y
_atom_site_fract_z
_atom_site_U_iso_or_equiv
_atom_site_adp_type
_atom_site_calc_flag
_atom_site_refinement_flags
_atom_site_occupancy
S S1 1.19205(10) 0.74957(5) 0.39120(5) 0.0703(3) Uani d . 1
S S2 1.02762(10) 1.08593(6) 0.07307(6) 0.0792(3) Uani d . 1
S S3 0.09609(10) 0.39194(5) 0.45779(6) 0.0747(3) Uani d . 1
S S4 0.64401(10) 0.35530(6) 0.18364(6) 0.0832(3) Uani d . 1
O O1 1.4763(2) 0.59428(14) 0.41921(13) 0.0738(7) Uani d D 1
O O2 1.4186(3) 0.52955(14) 0.32863(15) 0.0916(8) Uani d . 1
H H2A 1.4994 0.4898 0.3474 0.137 Uiso calc R 1
O O3 0.8548(3) 1.28242(16) -0.01475(18) 0.1050(10) Uani d D 1
O O4 0.6164(3) 1.25527(16) 0.01466(16) 0.0942(9) Uani d . 1
H H4A 0.5914 1.3140 -0.0104 0.141 Uiso calc R 1
O O5 -0.3017(2) 0.41552(15) 0.35934(15) 0.0886(7) Uani d D 1
O O6 -0.2366(2) 0.49106(13) 0.43895(13) 0.0739(7) Uani d . 1
H H6A -0.3292 0.5175 0.4336 0.111 Uiso calc R 1
O O7 0.4917(3) 0.55907(17) 0.08137(18) 0.1065(10) Uani d D 1
O O8 0.2510(3) 0.54494(17) 0.12385(19) 0.1130(11) Uani d . 1
H H8B 0.2277 0.5943 0.0816 0.169 Uiso calc R 1
F F1 0.5366(2) 0.91163(14) 0.16565(15) 0.1070(8) Uani d . 1
F F2 0.6447(2) 0.90601(16) 0.04732(13) 0.1080(8) Uani d . 1
F F3 0.5217(2) 0.73916(17) 0.1815(2) 0.1534(13) Uani d . 1
F F4 0.7144(4) 0.72465(18) 0.09837(18) 0.1558(11) Uani d . 1
F F5 0.8544(3) 0.62425(14) 0.2378(2) 0.1508(11) Uani d . 1
F F6 0.6955(3) 0.69443(18) 0.31087(17) 0.1417(10) Uani d . 1
F F7 0.4814(3) 0.06947(15) 0.23910(16) 0.1611(10) Uani d . 1
F F8 0.5587(3) 0.01724(15) 0.3701(2) 0.1431(12) Uani d . 1
F F9 0.2122(3) 0.03388(17) 0.28494(16) 0.1397(9) Uani d . 1
F F10 0.3433(3) -0.07071(14) 0.39361(19) 0.1480(12) Uani d . 1
F F11 0.0562(2) 0.08947(13) 0.39895(16) 0.1128(8) Uani d . 1
F F12 0.2453(3) 0.03370(14) 0.48653(14) 0.1130(9) Uani d . 1
C C1 0.8711(3) 0.78212(19) 0.22515(19) 0.0623(9) Uani d . 1
C C2 0.8097(3) 0.86889(19) 0.16554(18) 0.0607(9) Uani d . 1
C C3 0.6602(3) 0.8647(2) 0.1324(2) 0.0727(10) Uani d . 1
C C4 0.6582(4) 0.7583(3) 0.1644(3) 0.0949(13) Uani d . 1
C C5 0.7756(4) 0.7103(2) 0.2345(3) 0.0874(13) Uani d . 1
C C6 1.0214(3) 0.80153(19) 0.33484(19) 0.0637(9) Uani d . 1
C C7 1.0045(3) 0.75323(19) 0.28233(19) 0.0617(9) Uani d . 1
C C8 1.1303(3) 0.67189(19) 0.29009(19) 0.0654(9) Uani d . 1
H H8A 1.1363 0.6301 0.2602 0.078 Uiso calc R 1
C C9 1.2394(3) 0.66215(19) 0.34549(19) 0.0627(9) Uani d . 1
C C10 0.9148(4) 0.8876(2) 0.3479(2) 0.0881(12) Uani d . 1
H H10A 0.8093 0.8847 0.3433 0.132 Uiso calc R 1
H H10B 0.9348 0.9457 0.3050 0.132 Uiso calc R 1
H H10C 0.9315 0.8877 0.4037 0.132 Uiso calc R 1
C C11 1.3888(3) 0.59142(19) 0.36728(19) 0.0669(9) Uani d D 1
C C12 1.0163(3) 0.9684(2) 0.12016(18) 0.0649(9) Uani d . 1
C C13 0.8638(3) 0.9591(2) 0.13173(18) 0.0610(9) Uani d . 1
C C14 0.7583(3) 1.0509(2) 0.09955(19) 0.0683(10) Uani d . 1
H H14A 0.6511 1.0589 0.1013 0.082 Uiso calc R 1
C C15 0.8311(4) 1.1258(2) 0.06589(19) 0.0708(10) Uani d . 1
C C16 1.1650(3) 0.8920(2) 0.1386(2) 0.0781(11) Uani d . 1
H H16A 1.1491 0.8349 0.1316 0.117 Uiso calc R 1
H H16B 1.1968 0.8764 0.1964 0.117 Uiso calc R 1
H H16C 1.2440 0.9158 0.0996 0.117 Uiso calc R 1
C C17 0.7633(4) 1.2284(2) 0.0198(2) 0.0808(11) Uani d D 1
C C18 0.2570(3) 0.17558(19) 0.36835(19) 0.0650(9) Uani d . 1
C C19 0.3824(3) 0.17218(19) 0.3185(2) 0.0682(9) Uani d . 1
C C20 0.4345(4) 0.0717(2) 0.3140(3) 0.0957(13) Uani d . 1
C C21 0.3016(5) 0.0232(2) 0.3500(3) 0.0927(13) Uani d . 1
C C22 0.2074(4) 0.0812(2) 0.4022(2) 0.0762(11) Uani d . 1
C C23 0.2331(3) 0.3004(2) 0.4391(2) 0.0696(10) Uani d . 1
C C24 0.1698(3) 0.25780(19) 0.39359(18) 0.0603(9) Uani d . 1
C C25 0.0110(3) 0.29972(19) 0.37594(19) 0.0655(9) Uani d . 1
H H25A -0.0493 0.2790 0.3468 0.079 Uiso calc R 1
C C26 -0.0448(3) 0.37337(19) 0.40580(18) 0.0617(9) Uani d . 1
C C27 0.3965(4) 0.2755(2) 0.4704(2) 0.0943(12) Uani d . 1
H H27A 0.4356 0.2065 0.4890 0.141 Uiso calc R 1
H H27B 0.3981 0.2972 0.5175 0.141 Uiso calc R 1
H H27C 0.4603 0.3067 0.4248 0.141 Uiso calc R 1
C C28 -0.2053(3) 0.4291(2) 0.40033(19) 0.0671(10) Uani d D 1
C C29 0.6110(4) 0.2461(2) 0.2501(2) 0.0721(10) Uani d . 1
C C30 0.4552(3) 0.2516(2) 0.2677(2) 0.0675(9) Uani d . 1
C C31 0.3659(4) 0.3463(2) 0.2261(2) 0.0768(11) Uani d . 1
H H31A 0.2588 0.3636 0.2315 0.092 Uiso calc R 1
C C32 0.4514(4) 0.4095(2) 0.1777(2) 0.0772(11) Uani d . 1
C C33 0.7488(4) 0.1630(3) 0.2816(3) 0.1027(15) Uani d . 1
H H33A 0.7488 0.1380 0.3431 0.154 Uiso calc R 1
H H33B 0.8423 0.1851 0.2613 0.154 Uiso calc R 1
H H33C 0.7434 0.1128 0.2606 0.154 Uiso calc R 1
C C34 0.3977(4) 0.5106(2) 0.1242(2) 0.0875(12) Uani d D 1
O O9 0.0476(6) 0.2636(4) 0.1921(3) 0.1075(18) Uani d PD 0.50
C C35 0.1823(8) 0.3143(7) 0.0649(4) 0.231(3) Uani d PD 0.50
H H35A 0.2464 0.3601 0.0532 0.346 Uiso calc PR 0.50
H H35B 0.1308 0.3242 0.0132 0.346 Uiso calc PR 0.50
H H35C 0.2456 0.2496 0.0855 0.346 Uiso calc PR 0.50
C C36 0.0668(7) 0.3278(4) 0.1297(4) 0.123(3) Uani d PD 0.50
C C37 -0.0119(9) 0.4300(4) 0.1064(7) 0.190(4) Uani d PD 0.50
H H37A 0.0195 0.4565 0.1446 0.284 Uiso calc PR 0.50
H H37B -0.1221 0.4359 0.1105 0.284 Uiso calc PR 0.50
H H37C 0.0150 0.4649 0.0487 0.284 Uiso calc PR 0.50

loop_
_atom_site_aniso_label
_atom_site_aniso_U_11
_atom_site_aniso_U_22
_atom_site_aniso_U_33
_atom_site_aniso_U_12
_atom_site_aniso_U_13
_atom_site_aniso_U_23
S1 0.0704(5) 0.0604(4) 0.0701(4) -0.0007(4) -0.0038(4) -0.0196(3)
S2 0.0674(4) 0.0795(5) 0.0815(5) -0.0281(4) -0.0017(4) -0.0099(4)
S3 0.0659(5) 0.0645(4) 0.0981(5) -0.0066(4) -0.0047(4) -0.0381(4)
S4 0.0709(5) 0.0795(5) 0.0973(6) -0.0181(4) 0.0030(4) -0.0291(4)
O1 0.0609(12) 0.0739(12) 0.0792(13) -0.0026(10) -0.0072(10) -0.0248(10)
O2 0.0696(13) 0.0740(12) 0.1316(17) 0.0126(11) -0.0252(12) -0.0493(11)
O3 0.0883(15) 0.0751(14) 0.129(2) -0.0287(12) -0.0119(15) -0.0002(14)
O4 0.0838(15) 0.0666(13) 0.1139(18) -0.0124(12) -0.0052(14) -0.0120(12)
O5 0.0650(13) 0.0877(12) 0.1216(15) 0.0057(11) -0.0195(12) -0.0572(11)
O6 0.0643(12) 0.0663(11) 0.0883(13) 0.0037(10) -0.0032(10) -0.0350(9)
O7 0.0963(16) 0.0760(14) 0.129(2) -0.0242(13) 0.0165(16) -0.0150(14)
O8 0.0909(17) 0.0697(14) 0.142(2) -0.0113(13) -0.0051(17) 0.0024(15)
F1 0.0477(9) 0.1037(12) 0.1702(18) -0.0086(9) 0.0074(11) -0.0561(12)
F2 0.0935(12) 0.1312(15) 0.0944(13) -0.0418(11) -0.0242(11) -0.0176(12)
F3 0.0795(12) 0.1094(15) 0.236(3) -0.0440(11) -0.0282(16) 0.0014(17)
F4 0.187(3) 0.1324(16) 0.171(2) -0.0208(18) -0.0316(19) -0.0830(14)
F5 0.1073(15) 0.0698(11) 0.279(3) -0.0059(11) -0.0609(17) -0.0605(14)
F6 0.1337(16) 0.1452(17) 0.132(2) -0.0801(14) 0.0138(15) -0.0035(15)
F7 0.217(2) 0.1248(12) 0.1897(16) -0.0748(14) 0.1151(16) -0.1149(11)
F8 0.0901(15) 0.0753(13) 0.234(3) 0.0172(12) -0.0091(17) -0.0400(15)
F9 0.1478(19) 0.1645(16) 0.1513(17) -0.0615(15) 0.0048(15) -0.0919(13)
F10 0.152(2) 0.0527(10) 0.218(3) -0.0073(13) 0.0371(19) -0.0417(13)
F11 0.0765(12) 0.0754(11) 0.186(2) -0.0201(10) 0.0015(13) -0.0436(12)
F12 0.1468(18) 0.0752(12) 0.0994(14) -0.0223(12) 0.0042(14) -0.0127(11)
C1 0.0458(14) 0.0577(14) 0.0792(18) -0.0086(12) 0.0042(13) -0.0220(13)
C2 0.0475(14) 0.0632(15) 0.0683(17) -0.0118(12) 0.0051(13) -0.0212(13)
C3 0.0518(16) 0.0743(18) 0.082(2) -0.0113(14) -0.0053(15) -0.0157(16)
C4 0.070(2) 0.084(2) 0.129(3) -0.0228(17) -0.012(2) -0.029(2)
C5 0.0656(19) 0.0614(18) 0.123(3) -0.0085(16) -0.004(2) -0.0203(18)
C6 0.0582(16) 0.0526(14) 0.0693(17) -0.0039(13) 0.0060(14) -0.0156(13)
C7 0.0515(15) 0.0511(14) 0.0713(17) -0.0044(12) 0.0011(14) -0.0133(13)
C8 0.0638(17) 0.0502(14) 0.0784(18) -0.0071(13) -0.0005(15) -0.0218(13)
C9 0.0562(16) 0.0526(14) 0.0725(17) -0.0050(13) 0.0024(14) -0.0195(13)
C10 0.087(2) 0.0772(19) 0.089(2) 0.0148(18) -0.0046(18) -0.0359(16)
C11 0.0631(17) 0.0501(14) 0.0796(19) -0.0047(13) 0.0037(15) -0.0195(14)
C12 0.0555(15) 0.0724(17) 0.0583(16) -0.0160(14) -0.0011(13) -0.0119(13)
C13 0.0530(15) 0.0609(15) 0.0600(16) -0.0107(13) -0.0003(13) -0.0118(13)
C14 0.0552(16) 0.0712(17) 0.0711(18) -0.0128(14) 0.0023(14) -0.0178(14)
C15 0.0665(17) 0.0668(17) 0.0686(18) -0.0135(15) -0.0054(15) -0.0113(14)
C16 0.0518(16) 0.089(2) 0.077(2) -0.0146(15) 0.0057(15) -0.0122(17)
C17 0.082(2) 0.0722(19) 0.080(2) -0.0190(17) -0.0059(18) -0.0148(16)
C18 0.0580(16) 0.0524(14) 0.0779(18) -0.0015(13) -0.0051(14) -0.0208(13)
C19 0.0621(17) 0.0496(14) 0.0862(19) 0.0018(13) -0.0064(15) -0.0239(13)
C20 0.083(2) 0.0614(17) 0.138(3) 0.0000(17) 0.013(2) -0.0423(18)
C21 0.100(3) 0.0586(17) 0.120(3) -0.0125(18) -0.002(2) -0.0354(17)
C22 0.0636(18) 0.0595(16) 0.097(2) -0.0049(15) -0.0079(17) -0.0213(16)
C23 0.0586(16) 0.0578(15) 0.087(2) -0.0052(14) -0.0054(15) -0.0235(14)
C24 0.0574(16) 0.0508(14) 0.0680(16) -0.0059(12) -0.0012(13) -0.0192(12)
C25 0.0608(16) 0.0596(15) 0.0748(17) -0.0059(13) -0.0042(14) -0.0262(13)
C26 0.0531(15) 0.0555(14) 0.0695(17) -0.0047(13) -0.0014(13) -0.0185(13)
C27 0.0674(19) 0.093(2) 0.133(3) -0.0057(17) -0.0242(19) -0.0548(18)
C28 0.0639(17) 0.0543(15) 0.0725(18) -0.0034(14) -0.0005(15) -0.0162(14)
C29 0.0717(19) 0.0669(16) 0.0773(18) -0.0091(15) -0.0063(15) -0.0277(14)
C30 0.0619(17) 0.0560(14) 0.0821(18) -0.0054(13) 0.0035(15) -0.0270(13)
C31 0.0590(17) 0.0631(17) 0.097(2) -0.0048(15) 0.0018(17) -0.0210(16)
C32 0.075(2) 0.0633(16) 0.088(2) -0.0094(15) -0.0005(17) -0.0245(15)
C33 0.065(2) 0.089(2) 0.140(3) -0.0022(19) -0.018(2) -0.029(2)
C34 0.074(2) 0.0689(19) 0.109(3) -0.0091(17) -0.007(2) -0.0217(18)
O9 0.101(3) 0.151(4) 0.089(3) -0.060(3) 0.011(3) -0.046(3)
C35 0.237(6) 0.484(8) 0.137(5) -0.286(5) 0.100(5) -0.196(5)
C36 0.127(4) 0.177(5) 0.094(5) -0.109(4) -0.024(4) -0.029(4)
C37 0.147(5) 0.240(7) 0.208(10) -0.157(4) -0.033(6) -0.028(7)

loop_
_atom_type_symbol
_atom_type_description
_atom_type_scat_dispersion_real
_atom_type_scat_dispersion_imag
_atom_type_scat_source
C C 0.0033 0.0016 'International Tables Vol C Tables 4.2.6.8 and 6.1.1.4'
H H 0.0000 0.0000 'International Tables Vol C Tables 4.2.6.8 and 6.1.1.4'
O O 0.0106 0.0060 'International Tables Vol C Tables 4.2.6.8 and 6.1.1.4'
F F 0.0171 0.0103 'International Tables Vol C Tables 4.2.6.8 and 6.1.1.4'
S S 0.1246 0.1234 'International Tables Vol C Tables 4.2.6.8 and 6.1.1.4'

loop_
_geom_angle_atom_site_label_1
_geom_angle_atom_site_label_2
_geom_angle_atom_site_label_3
_geom_angle
C9 S1 C6 91.83(15)
C12 S2 C15 92.59(15)
C23 S3 C26 92.18(16)
C32 S4 C29 92.39(15)
C11 O2 H2A 109.5
C17 O4 H4A 109.5
C28 O6 H6A 109.5
C34 O8 H8B 109.5
C2 C1 C7 130.1(3)
C2 C1 C5 110.9(3)
C7 C1 C5 118.8(2)
C1 C2 C13 131.2(3)
C1 C2 C3 109.5(3)
C13 C2 C3 119.3(2)
F2 C3 F1 105.8(2)
F2 C3 C2 113.8(3)
F1 C3 C2 110.9(3)
F2 C3 C4 112.6(3)
F1 C3 C4 108.5(3)
C2 C3 C4 105.2(2)
F3 C4 F4 105.0(4)
F3 C4 C5 116.8(3)
F4 C4 C5 106.7(3)
F3 C4 C3 115.3(3)
F4 C4 C3 106.8(3)
C5 C4 C3 105.6(3)
F5 C5 F6 104.8(3)
F5 C5 C4 114.3(4)
F6 C5 C4 107.1(3)
F5 C5 C1 115.2(3)
F6 C5 C1 109.3(3)
C4 C5 C1 105.9(3)
C7 C6 C10 129.1(3)
C7 C6 S1 111.2(2)
C10 C6 S1 119.7(3)
C6 C7 C8 112.2(3)
C6 C7 C1 123.5(2)
C8 C7 C1 124.2(3)
C9 C8 C7 112.7(3)
C9 C8 H8A 123.7
C7 C8 H8A 123.7
C8 C9 C11 129.0(3)
C8 C9 S1 112.1(2)
C11 C9 S1 118.8(2)
C6 C10 H10A 109.5
C6 C10 H10B 109.5
H10A C10 H10B 109.5
C6 C10 H10C 109.5
H10A C10 H10C 109.5
H10B C10 H10C 109.5
O1 C11 O2 124.5(3)
O1 C11 C9 120.1(3)
O2 C11 C9 115.4(3)
C13 C12 C16 130.1(3)
C13 C12 S2 111.7(2)
C16 C12 S2 118.1(2)
C12 C13 C14 111.3(3)
C12 C13 C2 127.0(2)
C14 C13 C2 121.5(3)
C15 C14 C13 112.9(3)
C15 C14 H14A 123.6
C13 C14 H14A 123.6
C14 C15 C17 128.7(3)
C14 C15 S2 111.5(2)
C17 C15 S2 119.5(2)
C12 C16 H16A 109.5
C12 C16 H16B 109.5
H16A C16 H16B 109.5
C12 C16 H16C 109.5
H16A C16 H16C 109.5
H16B C16 H16C 109.5
O3 C17 O4 124.7(3)
O3 C17 C15 117.4(3)
O4 C17 C15 117.8(3)
C19 C18 C24 128.1(3)
C19 C18 C22 112.4(3)
C24 C18 C22 119.5(3)
C18 C19 C30 128.3(3)
C18 C19 C20 109.1(3)
C30 C19 C20 122.4(3)
F7 C20 F8 106.2(3)
F7 C20 C21 114.4(4)
F8 C20 C21 105.3(3)
F7 C20 C19 114.8(3)
F8 C20 C19 110.4(3)
C21 C20 C19 105.4(3)
F10 C21 F9 106.9(3)
F10 C21 C20 114.8(3)
F9 C21 C20 108.8(3)
F10 C21 C22 113.6(3)
F9 C21 C22 107.7(3)
C20 C21 C22 104.9(3)
F11 C22 F12 105.0(3)
F11 C22 C18 114.6(2)
F12 C22 C18 110.9(3)
F11 C22 C21 113.4(3)
F12 C22 C21 109.0(2)
C18 C22 C21 104.0(3)
C24 C23 C27 128.3(3)
C24 C23 S3 110.7(2)
C27 C23 S3 121.0(3)
C23 C24 C25 112.4(3)
C23 C24 C18 124.1(3)
C25 C24 C18 123.4(3)
C26 C25 C24 113.2(3)
C26 C25 H25A 123.4
C24 C25 H25A 123.4
C25 C26 C28 126.4(3)
C25 C26 S3 111.5(2)
C28 C26 S3 122.0(2)
C23 C27 H27A 109.5
C23 C27 H27B 109.5
H27A C27 H27B 109.5
C23 C27 H27C 109.5
H27A C27 H27C 109.5
H27B C27 H27C 109.5
O5 C28 O6 124.0(3)
O5 C28 C26 119.6(3)
O6 C28 C26 116.4(3)
C30 C29 C33 130.7(3)
C30 C29 S4 111.4(2)
C33 C29 S4 117.9(2)
C29 C30 C31 111.4(3)
C29 C30 C19 127.0(2)
C31 C30 C19 121.5(3)
C32 C31 C30 113.7(3)
C32 C31 H31A 123.2
C30 C31 H31A 123.2
C31 C32 C34 128.3(3)
C31 C32 S4 111.2(2)
C34 C32 S4 120.5(3)
C29 C33 H33A 109.5
C29 C33 H33B 109.5
H33A C33 H33B 109.5
C29 C33 H33C 109.5
H33A C33 H33C 109.5
H33B C33 H33C 109.5
O7 C34 O8 123.4(3)
O7 C34 C32 120.7(3)
O8 C34 C32 116.0(3)
C36 C35 H35A 109.5
C36 C35 H35B 109.5
H35A C35 H35B 109.5
C36 C35 H35C 109.5
H35A C35 H35C 109.5
H35B C35 H35C 109.5
O9 C36 C35 122.6(6)
O9 C36 C37 127.1(7)
C35 C36 C37 110.3(6)
C36 C37 H37A 109.5
C36 C37 H37B 109.5
H37A C37 H37B 109.5
C36 C37 H37C 109.5
H37A C37 H37C 109.5
H37B C37 H37C 109.5

loop_
_geom_bond_atom_site_label_1
_geom_bond_atom_site_label_2
_geom_bond_distance
S1 C9 1.712(3)
S1 C6 1.717(3)
S2 C12 1.696(3)
S2 C15 1.704(3)
S3 C23 1.714(3)
S3 C26 1.717(3)
S4 C32 1.705(3)
S4 C29 1.710(3)
O1 C11 1.235(4)
O2 C11 1.288(4)
O2 H2A 0.820
O3 C17 1.252(4)
O4 C17 1.271(4)
O4 H4A 0.820
O5 C28 1.241(4)
O6 C28 1.288(4)
O6 H6A 0.820
O7 C34 1.251(4)
O8 C34 1.281(4)
O8 H8B 0.820
F1 C3 1.350(4)
F2 C3 1.337(4)
F3 C4 1.299(4)
F4 C4 1.385(5)
F5 C5 1.309(4)
F6 C5 1.378(4)
F7 C20 1.294(5)
F8 C20 1.402(4)
F9 C21 1.344(5)
F10 C21 1.321(4)
F11 C22 1.323(4)
F12 C22 1.363(4)
C1 C2 1.353(3)
C1 C7 1.470(4)
C1 C5 1.496(5)
C2 C13 1.464(4)
C2 C3 1.508(4)
C3 C4 1.512(5)
C4 C5 1.492(5)
C6 C7 1.369(5)
C6 C10 1.491(4)
C7 C8 1.426(4)
C8 C9 1.347(4)
C8 H8A 0.930
C9 C11 1.471(4)
C10 H10A 0.960
C10 H10B 0.960
C10 H10C 0.960
C12 C13 1.386(4)
C12 C16 1.503(4)
C13 C14 1.424(4)
C14 C15 1.364(4)
C14 H14A 0.930
C15 C17 1.465(4)
C16 H16A 0.960
C16 H16B 0.960
C16 H16C 0.960
C18 C19 1.333(4)
C18 C24 1.481(4)
C18 C22 1.499(4)
C19 C30 1.463(4)
C19 C20 1.512(4)
C20 C21 1.509(5)
C21 C22 1.519(5)
C23 C24 1.387(5)
C23 C27 1.501(4)
C24 C25 1.409(4)
C25 C26 1.355(4)
C25 H25A 0.930
C26 C28 1.464(4)
C27 H27A 0.960
C27 H27B 0.960
C27 H27C 0.960
C29 C30 1.378(4)
C29 C33 1.502(4)
C30 C31 1.417(4)
C31 C32 1.356(4)
C31 H31A 0.930
C32 C34 1.454(4)
C33 H33A 0.960
C33 H33B 0.960
C33 H33C 0.960
O9 C36 1.178(6)
C35 C36 1.461(7)
C35 H35A 0.960
C35 H35B 0.960
C35 H35C 0.960
C36 C37 1.462(7)
C37 H37A 0.960
C37 H37B 0.960
C37 H37C 0.960

loop_
_geom_hbond_atom_site_label_D
_geom_hbond_atom_site_label_H
_geom_hbond_atom_site_label_A
_geom_hbond_site_symmetry_A
_geom_hbond_distance_DH
_geom_hbond_distance_HA
_geom_hbond_distance_DA
_geom_hbond_angle_DHA
_geom_hbond_publ_flag
O2 H2A O5 1_755 0.82 1.84 2.635(3) 164.3 y
O4 H4A O7 2_675 0.82 1.87 2.674(3) 167.8 y
O6 H6A O1 1_355 0.82 1.82 2.630(3) 170.5 y
O8 H8B O3 2_675 0.82 1.81 2.598(3) 161.5 y
